data_7200398
loop_
_publ_author_name
'Zhou, Gui-Jiang'
'Wang, Qi'
'Wong, Wai-Yeung'
'Ma, Dongge'
'Wang, Lixiang'
'Lin, Zhenyang'

_publ_section_title
;
 A versatile color tuning strategy for iridium(III) and platinum(II)
 electrophosphors by shifting the charge-transfer states with an
 electron-deficient core
;
_journal_issue 13
_journal_name_full 'Journal of Materials Chemistry'
_journal_page_first 1872
_journal_paper_doi 10.1039/b814507e
_journal_volume 19
_journal_year 2009
_chemical_formula_sum 'C41 H40 N2 O2 Pt'
_chemical_formula_weight 787.84
_chemical_name_systematic
;
?
;
_space_group_IT_number 14
_symmetry_cell_setting monoclinic
_symmetry_space_group_name_Hall '-P 2ybc'
_symmetry_space_group_name_H-M 'P 1 21/c 1'
_atom_sites_solution_hydrogens geom
_atom_sites_solution_primary direct
_atom_sites_solution_secondary difmap
_audit_creation_method SHELXL-97
_cell_angle_alpha 90.00
_cell_angle_beta 94.9410(10)
_cell_angle_gamma 90.00
_cell_formula_units_Z 4
_cell_length_a 9.7385(5)
_cell_length_b 11.2842(5)
_cell_length_c 31.6544(15)
_cell_measurement_temperature 293(2)
_cell_volume 3465.6(3)
_computing_cell_refinement 'SAINT (Bruker, 1999)'
_computing_data_collection 'SMART (Bruker, 1998)'
_computing_data_reduction SAINT
_computing_structure_refinement 'SHELXL-97 (Sheldrick, 1997)'
_computing_structure_solution 'SHELXS-97 (Sheldrick, 1990)'
_diffrn_ambient_temperature 293(2)
_diffrn_measured_fraction_theta_full 0.931
_diffrn_measured_fraction_theta_max 0.931
_diffrn_measurement_device_type 'Smart CCD'
_diffrn_measurement_method '\w and \f scans'
_diffrn_radiation_monochromator graphite
_diffrn_radiation_source 'fine-focus sealed tube'
_diffrn_radiation_type MoK\a
_diffrn_radiation_wavelength 0.71073
_diffrn_reflns_av_R_equivalents 0.0206
_diffrn_reflns_av_sigmaI/netI 0.0255
_diffrn_reflns_limit_h_max 10
_diffrn_reflns_limit_h_min -12
_diffrn_reflns_limit_k_max 14
_diffrn_reflns_limit_k_min -14
_diffrn_reflns_limit_l_max 40
_diffrn_reflns_limit_l_min -34
_diffrn_reflns_number 20129
_diffrn_reflns_theta_full 28.27
_diffrn_reflns_theta_max 28.27
_diffrn_reflns_theta_min 2.10
_exptl_absorpt_coefficient_mu 4.086
_exptl_absorpt_correction_T_max 1.0000
_exptl_absorpt_correction_T_min 0.7623
_exptl_absorpt_correction_type multi-scan
_exptl_absorpt_process_details SADABS
_exptl_crystal_colour orange
_exptl_crystal_density_diffrn 1.510
_exptl_crystal_density_method 'not measured'
_exptl_crystal_description block
_exptl_crystal_F_000 1576
_exptl_crystal_size_max 0.32
_exptl_crystal_size_mid 0.24
_exptl_crystal_size_min 0.22
_refine_diff_density_max 1.110
_refine_diff_density_min -0.835
_refine_diff_density_rms 0.077
_refine_ls_extinction_method none
_refine_ls_goodness_of_fit_ref 1.082
_refine_ls_hydrogen_treatment constr
_refine_ls_matrix_type full
_refine_ls_number_parameters 415
_refine_ls_number_reflns 7979
_refine_ls_number_restraints 0
_refine_ls_restrained_S_all 1.082
_refine_ls_R_factor_all 0.0394
_refine_ls_R_factor_gt 0.0307
_refine_ls_shift/su_max 0.003
_refine_ls_shift/su_mean 0.000
_refine_ls_structure_factor_coef Fsqd
_refine_ls_weighting_details 'calc w=1/[\s^2^(Fo^2^)+(0.0332P)^2^+2.4500P] where P=(Fo^2^+2Fc^2^)/3'
_refine_ls_weighting_scheme calc
_refine_ls_wR_factor_gt 0.0710
_refine_ls_wR_factor_ref 0.0742
_reflns_number_gt 6760
_reflns_number_total 7979
_reflns_threshold_expression >2sigma(I)
_cod_data_source_file b814507e.txt
_cod_data_source_block wy1393wm
_cod_depositor_comments
;
The following automatic conversions were performed:
'_symmetry_cell_setting' value 'Monoclinic' changed to 'monoclinic'
according to '/home/saulius/struct/CIF-dictionaries/cif_core.dic'
dictionary named 'cif_core.dic' version 2.4.1 from 2010-06-29.

Automatic conversion script
Id: cif_fix_enum 1527 2010-12-29 10:47:43Z saulius 
;
_cod_original_sg_symbol_H-M P2(1)/c
_cod_database_code 7200398

loop_
_symmetry_equiv_pos_as_xyz
'x, y, z'
'-x, y+1/2, -z+1/2'
'-x, -y, -z'
'x, -y-1/2, z-1/2'

loop_
_atom_site_label
_atom_site_type_symbol
_atom_site_fract_x
_atom_site_fract_y
_atom_site_fract_z
_atom_site_U_iso_or_equiv
_atom_site_adp_type
_atom_site_occupancy
_atom_site_symmetry_multiplicity
_atom_site_calc_flag
_atom_site_refinement_flags
_atom_site_disorder_assembly
_atom_site_disorder_group
C1 C 0.1254(4) 0.9835(4) 1.06450(11) 0.0573(10) Uani 1 1 d . . .
H1A H 0.0659 0.9650 1.0850 0.069 Uiso 1 1 calc R . .
C2 C 0.2124(5) 1.0779(4) 1.07079(12) 0.0630(11) Uani 1 1 d . . .
H2A H 0.2107 1.1236 1.0952 0.076 Uiso 1 1 calc R . .
C3 C 0.3017(4) 1.1054(4) 1.04137(13) 0.0639(11) Uani 1 1 d . . .
H3A H 0.3621 1.1689 1.0458 0.077 Uiso 1 1 calc R . .
C4 C 0.3014(4) 1.0377(4) 1.00495(12) 0.0583(10) Uani 1 1 d . . .
H4A H 0.3611 1.0559 0.9845 0.070 Uiso 1 1 calc R . .
C5 C 0.2118(4) 0.9429(3) 0.99910(11) 0.0458(8) Uani 1 1 d . . .
C6 C 0.1975(4) 0.8631(3) 0.96227(10) 0.0444(7) Uani 1 1 d . . .
C7 C 0.0965(4) 0.7736(3) 0.96484(10) 0.0419(7) Uani 1 1 d . . .
C8 C 0.0784(4) 0.6926(3) 0.93106(10) 0.0428(7) Uani 1 1 d . . .
H8A H 0.0146 0.6315 0.9320 0.051 Uiso 1 1 calc R . .
C9 C 0.1546(4) 0.7034(3) 0.89646(11) 0.0413(7) Uani 1 1 d . . .
C10 C 0.1558(3) 0.6333(3) 0.85730(10) 0.0395(7) Uani 1 1 d . . .
C11 C 0.0827(4) 0.5331(3) 0.84350(11) 0.0468(8) Uani 1 1 d . . .
H11A H 0.0224 0.4971 0.8608 0.056 Uiso 1 1 calc R . .
C12 C 0.1002(4) 0.4872(3) 0.80375(10) 0.0478(8) Uani 1 1 d . . .
H12A H 0.0502 0.4207 0.7942 0.057 Uiso 1 1 calc R . .
C13 C 0.1924(4) 0.5394(3) 0.77766(10) 0.0446(8) Uani 1 1 d . . .
C14 C 0.2684(3) 0.6373(3) 0.79199(10) 0.0437(7) Uani 1 1 d . . .
H14A H 0.3316 0.6713 0.7752 0.052 Uiso 1 1 calc R . .
C15 C 0.2494(3) 0.6843(3) 0.83154(10) 0.0409(7) Uani 1 1 d . . .
C16 C 0.3241(3) 0.7889(3) 0.85366(11) 0.0425(7) Uani 1 1 d . . .
C17 C 0.2526(4) 0.7961(3) 0.89412(11) 0.0430(7) Uani 1 1 d . . .
C18 C 0.2741(4) 0.8746(3) 0.92715(11) 0.0480(8) Uani 1 1 d . . .
H18A H 0.3389 0.9349 0.9261 0.058 Uiso 1 1 calc R . .
C19 C 0.3073(4) 0.9033(3) 0.82718(11) 0.0491(8) Uani 1 1 d . . .
H19A H 0.3527 0.9674 0.8433 0.059 Uiso 1 1 calc R . .
H19B H 0.3545 0.8930 0.8017 0.059 Uiso 1 1 calc R . .
C20 C 0.1605(4) 0.9398(4) 0.81443(14) 0.0647(11) Uani 1 1 d . . .
H20A H 0.1601 1.0121 0.7984 0.097 Uiso 1 1 calc R . .
H20B H 0.1128 0.9519 0.8394 0.097 Uiso 1 1 calc R . .
H20C H 0.1152 0.8786 0.7974 0.097 Uiso 1 1 calc R . .
C21 C 0.4787(4) 0.7627(3) 0.86285(12) 0.0521(9) Uani 1 1 d . . .
H21A H 0.5190 0.7547 0.8360 0.063 Uiso 1 1 calc R . .
H21B H 0.5218 0.8304 0.8775 0.063 Uiso 1 1 calc R . .
C22 C 0.5131(4) 0.6526(4) 0.88914(14) 0.0692(11) Uani 1 1 d . . .
H22A H 0.6113 0.6434 0.8933 0.104 Uiso 1 1 calc R . .
H22B H 0.4734 0.5844 0.8746 0.104 Uiso 1 1 calc R . .
H22C H 0.4762 0.6602 0.9162 0.104 Uiso 1 1 calc R . .
C23 C 0.2271(4) 0.5699(3) 0.70269(10) 0.0425(7) Uani 1 1 d . . .
C24 C 0.3345(4) 0.5548(3) 0.67757(11) 0.0496(8) Uani 1 1 d . . .
H24A H 0.3947 0.4913 0.6825 0.060 Uiso 1 1 calc R . .
C25 C 0.3536(4) 0.6338(4) 0.64492(12) 0.0594(10) Uani 1 1 d . . .
H25A H 0.4264 0.6218 0.6282 0.071 Uiso 1 1 calc R . .
C26 C 0.2675(5) 0.7293(4) 0.63674(13) 0.0634(11) Uani 1 1 d . . .
C27 C 0.1600(5) 0.7424(4) 0.66190(15) 0.0649(11) Uani 1 1 d . . .
H27A H 0.0996 0.8057 0.6567 0.078 Uiso 1 1 calc R . .
C28 C 0.1384(4) 0.6650(3) 0.69455(13) 0.0569(9) Uani 1 1 d . . .
H28A H 0.0648 0.6767 0.7110 0.068 Uiso 1 1 calc R . .
C29 C 0.2896(7) 0.8150(5) 0.60099(15) 0.0934(18) Uani 1 1 d . . .
H29A H 0.2202 0.8756 0.6000 0.140 Uiso 1 1 calc R . .
H29B H 0.2834 0.7730 0.5745 0.140 Uiso 1 1 calc R . .
H29C H 0.3791 0.8507 0.6058 0.140 Uiso 1 1 calc R . .
C30 C 0.2378(3) 0.3691(3) 0.73227(10) 0.0396(7) Uani 1 1 d . . .
C31 C 0.1862(4) 0.3089(3) 0.69593(12) 0.0472(8) Uani 1 1 d . . .
H31A H 0.1290 0.3481 0.6754 0.057 Uiso 1 1 calc R . .
C32 C 0.2191(4) 0.1917(3) 0.69016(13) 0.0526(9) Uani 1 1 d . . .
H32A H 0.1833 0.1530 0.6657 0.063 Uiso 1 1 calc R . .
C33 C 0.3038(4) 0.1301(3) 0.71976(12) 0.0552(9) Uani 1 1 d . . .
C34 C 0.3527(4) 0.1902(3) 0.75590(13) 0.0570(10) Uani 1 1 d . . .
H34A H 0.4084 0.1504 0.7766 0.068 Uiso 1 1 calc R . .
C35 C 0.3210(4) 0.3081(3) 0.76219(11) 0.0493(8) Uani 1 1 d . . .
H35A H 0.3561 0.3464 0.7868 0.059 Uiso 1 1 calc R . .
C36 C 0.3422(7) 0.0034(4) 0.71274(16) 0.0882(16) Uani 1 1 d . . .
H36A H 0.2994 -0.0231 0.6859 0.132 Uiso 1 1 calc R . .
H36B H 0.3113 -0.0448 0.7350 0.132 Uiso 1 1 calc R . .
H36C H 0.4405 -0.0030 0.7127 0.132 Uiso 1 1 calc R . .
C37 C -0.2533(6) 0.7606(5) 1.12317(16) 0.0813(15) Uani 1 1 d . . .
H37A H -0.2047 0.8274 1.1359 0.122 Uiso 1 1 calc R . .
H37B H -0.2421 0.6937 1.1419 0.122 Uiso 1 1 calc R . .
H37C H -0.3495 0.7794 1.1182 0.122 Uiso 1 1 calc R . .
C38 C -0.1965(5) 0.7312(4) 1.08177(13) 0.0608(10) Uani 1 1 d . . .
C39 C -0.2527(5) 0.6355(4) 1.05761(13) 0.0673(11) Uani 1 1 d . . .
H39A H -0.3235 0.5939 1.0689 0.081 Uiso 1 1 calc R . .
C40 C -0.2137(4) 0.5963(4) 1.01873(12) 0.0546(9) Uani 1 1 d . . .
C41 C -0.2876(5) 0.4939(4) 0.99690(13) 0.0684(11) Uani 1 1 d . . .
H41A H -0.2486 0.4780 0.9706 0.103 Uiso 1 1 calc R . .
H41B H -0.3835 0.5130 0.9913 0.103 Uiso 1 1 calc R . .
H41C H -0.2780 0.4251 1.0148 0.103 Uiso 1 1 calc R . .
N1 N 0.1242(3) 0.9165(3) 1.02909(8) 0.0460(7) Uani 1 1 d . . .
N2 N 0.2070(3) 0.4910(2) 0.73676(8) 0.0492(7) Uani 1 1 d . . .
O1 O -0.0979(3) 0.7969(2) 1.07230(8) 0.0621(7) Uani 1 1 d . . .
O2 O -0.1182(3) 0.6397(2) 0.99813(7) 0.0538(6) Uani 1 1 d . . .
Pt1 Pt -0.000803(14) 0.778386(13) 1.016402(4) 0.04670(6) Uani 1 1 d . . .

loop_
_atom_site_aniso_label
_atom_site_aniso_U_11
_atom_site_aniso_U_22
_atom_site_aniso_U_33
_atom_site_aniso_U_23
_atom_site_aniso_U_13
_atom_site_aniso_U_12
C1 0.068(3) 0.064(2) 0.0396(18) -0.0082(17) 0.0014(17) 0.014(2)
C2 0.077(3) 0.068(3) 0.043(2) -0.0162(18) -0.0061(19) 0.010(2)
C3 0.069(3) 0.063(2) 0.057(2) -0.014(2) -0.010(2) 0.000(2)
C4 0.064(2) 0.059(2) 0.051(2) -0.0121(17) 0.0025(18) -0.0018(19)
C5 0.0476(19) 0.0497(19) 0.0391(17) -0.0061(14) -0.0021(15) 0.0070(15)
C6 0.0467(19) 0.0481(19) 0.0386(17) -0.0052(14) 0.0045(14) 0.0033(15)
C7 0.0481(19) 0.0438(17) 0.0341(15) -0.0001(13) 0.0053(13) 0.0059(15)
C8 0.0466(18) 0.0413(17) 0.0418(17) -0.0054(13) 0.0107(14) -0.0027(14)
C9 0.0427(18) 0.0406(18) 0.0415(17) -0.0047(13) 0.0091(14) -0.0004(13)
C10 0.0417(17) 0.0416(17) 0.0365(16) -0.0047(13) 0.0116(13) -0.0011(13)
C11 0.055(2) 0.0411(18) 0.0472(19) -0.0026(14) 0.0185(15) -0.0055(15)
C12 0.058(2) 0.0409(18) 0.0457(18) -0.0040(15) 0.0113(15) -0.0074(15)
C13 0.055(2) 0.0408(17) 0.0391(17) -0.0049(13) 0.0119(15) 0.0038(15)
C14 0.0463(19) 0.0461(19) 0.0405(17) -0.0012(14) 0.0142(14) -0.0041(14)
C15 0.0415(18) 0.0396(16) 0.0425(17) -0.0040(13) 0.0093(14) -0.0023(13)
C16 0.0403(17) 0.0441(18) 0.0444(17) -0.0057(14) 0.0112(14) -0.0058(14)
C17 0.0442(18) 0.0424(18) 0.0433(18) -0.0041(13) 0.0089(14) -0.0020(14)
C18 0.0463(19) 0.053(2) 0.0456(19) -0.0083(15) 0.0069(15) -0.0066(15)
C19 0.049(2) 0.048(2) 0.052(2) -0.0036(16) 0.0131(16) -0.0082(15)
C20 0.052(2) 0.064(3) 0.077(3) 0.010(2) 0.004(2) 0.0037(19)
C21 0.0422(19) 0.064(2) 0.051(2) -0.0068(17) 0.0092(15) -0.0022(16)
C22 0.062(3) 0.076(3) 0.069(3) 0.002(2) 0.004(2) 0.012(2)
C23 0.0518(19) 0.0378(17) 0.0379(17) -0.0031(13) 0.0049(14) -0.0026(14)
C24 0.051(2) 0.053(2) 0.0446(19) 0.0032(15) 0.0063(15) 0.0017(16)
C25 0.067(3) 0.065(3) 0.048(2) -0.0001(18) 0.0137(18) -0.012(2)
C26 0.091(3) 0.052(2) 0.045(2) 0.0049(17) -0.004(2) -0.018(2)
C27 0.083(3) 0.044(2) 0.066(3) 0.0085(18) -0.003(2) 0.0094(19)
C28 0.061(2) 0.050(2) 0.061(2) -0.0029(18) 0.0126(18) 0.0082(18)
C29 0.138(5) 0.079(3) 0.060(3) 0.024(2) -0.004(3) -0.031(3)
C30 0.0435(18) 0.0370(16) 0.0392(16) -0.0032(13) 0.0089(13) -0.0022(13)
C31 0.0411(18) 0.051(2) 0.0494(19) -0.0080(15) 0.0034(15) -0.0006(14)
C32 0.052(2) 0.049(2) 0.059(2) -0.0172(17) 0.0149(17) -0.0121(16)
C33 0.071(3) 0.0404(19) 0.058(2) -0.0007(16) 0.0265(19) -0.0053(17)
C34 0.074(3) 0.0442(19) 0.054(2) 0.0105(16) 0.0123(19) 0.0073(18)
C35 0.061(2) 0.048(2) 0.0388(17) -0.0016(14) 0.0042(16) -0.0040(16)
C36 0.138(5) 0.049(2) 0.083(3) -0.001(2) 0.039(3) 0.011(3)
C37 0.103(4) 0.082(3) 0.064(3) -0.004(2) 0.040(3) 0.009(3)
C38 0.073(3) 0.066(3) 0.047(2) 0.0086(19) 0.0219(19) 0.020(2)
C39 0.075(3) 0.068(3) 0.063(3) 0.003(2) 0.033(2) 0.001(2)
C40 0.055(2) 0.056(2) 0.054(2) 0.0077(17) 0.0117(17) 0.0082(17)
C41 0.070(3) 0.074(3) 0.064(2) 0.003(2) 0.018(2) -0.003(2)
N1 0.0485(16) 0.0519(17) 0.0366(14) -0.0075(12) -0.0023(12) 0.0121(13)
N2 0.072(2) 0.0388(15) 0.0383(14) -0.0022(12) 0.0130(13) 0.0039(13)
O1 0.078(2) 0.0665(18) 0.0451(14) -0.0055(12) 0.0250(13) 0.0080(14)
O2 0.0630(16) 0.0603(16) 0.0401(13) -0.0067(11) 0.0164(11) -0.0009(12)
Pt1 0.05311(9) 0.05311(9) 0.03516(7) -0.00286(6) 0.01106(5) 0.00870(6)

loop_
_atom_type_symbol
_atom_type_description
_atom_type_scat_dispersion_real
_atom_type_scat_dispersion_imag
_atom_type_scat_source
C C 0.0033 0.0016 'International Tables Vol C Tables 4.2.6.8 and 6.1.1.4'
H H 0.0000 0.0000 'International Tables Vol C Tables 4.2.6.8 and 6.1.1.4'
N N 0.0061 0.0033 'International Tables Vol C Tables 4.2.6.8 and 6.1.1.4'
O O 0.0106 0.0060 'International Tables Vol C Tables 4.2.6.8 and 6.1.1.4'
Pt Pt -1.7033 8.3905 'International Tables Vol C Tables 4.2.6.8 and 6.1.1.4'

loop_
_geom_angle_atom_site_label_1
_geom_angle_atom_site_label_2
_geom_angle_atom_site_label_3
_geom_angle
_geom_angle_site_symmetry_1
_geom_angle_site_symmetry_3
_geom_angle_publ_flag
N1 C1 C2 121.3(4) . . ?
N1 C1 H1A 119.4 . . ?
C2 C1 H1A 119.4 . . ?
C3 C2 C1 120.1(4) . . ?
C3 C2 H2A 119.9 . . ?
C1 C2 H2A 119.9 . . ?
C2 C3 C4 119.2(4) . . ?
C2 C3 H3A 120.4 . . ?
C4 C3 H3A 120.4 . . ?
C3 C4 C5 119.7(4) . . ?
C3 C4 H4A 120.2 . . ?
C5 C4 H4A 120.2 . . ?
N1 C5 C4 120.1(3) . . ?
N1 C5 C6 113.4(3) . . ?
C4 C5 C6 126.5(3) . . ?
C18 C6 C7 122.2(3) . . ?
C18 C6 C5 123.6(3) . . ?
C7 C6 C5 114.2(3) . . ?
C8 C7 C6 117.5(3) . . ?
C8 C7 Pt1 127.9(3) . . ?
C6 C7 Pt1 114.6(2) . . ?
C9 C8 C7 120.4(3) . . ?
C9 C8 H8A 119.8 . . ?
C7 C8 H8A 119.8 . . ?
C8 C9 C17 121.0(3) . . ?
C8 C9 C10 131.7(3) . . ?
C17 C9 C10 107.3(3) . . ?
C11 C10 C15 119.7(3) . . ?
C11 C10 C9 131.5(3) . . ?
C15 C10 C9 108.9(3) . . ?
C12 C11 C10 119.4(3) . . ?
C12 C11 H11A 120.3 . . ?
C10 C11 H11A 120.3 . . ?
C11 C12 C13 120.9(3) . . ?
C11 C12 H12A 119.5 . . ?
C13 C12 H12A 119.5 . . ?
C14 C13 C12 119.6(3) . . ?
C14 C13 N2 120.8(3) . . ?
C12 C13 N2 119.6(3) . . ?
C13 C14 C15 119.5(3) . . ?
C13 C14 H14A 120.3 . . ?
C15 C14 H14A 120.3 . . ?
C14 C15 C10 120.9(3) . . ?
C14 C15 C16 128.0(3) . . ?
C10 C15 C16 111.1(3) . . ?
C17 C16 C15 101.2(3) . . ?
C17 C16 C21 111.4(3) . . ?
C15 C16 C21 111.1(3) . . ?
C17 C16 C19 112.4(3) . . ?
C15 C16 C19 112.0(3) . . ?
C21 C16 C19 108.7(3) . . ?
C18 C17 C9 119.6(3) . . ?
C18 C17 C16 128.9(3) . . ?
C9 C17 C16 111.4(3) . . ?
C17 C18 C6 119.3(3) . . ?
C17 C18 H18A 120.4 . . ?
C6 C18 H18A 120.4 . . ?
C20 C19 C16 115.3(3) . . ?
C20 C19 H19A 108.4 . . ?
C16 C19 H19A 108.4 . . ?
C20 C19 H19B 108.4 . . ?
C16 C19 H19B 108.4 . . ?
H19A C19 H19B 107.5 . . ?
C19 C20 H20A 109.5 . . ?
C19 C20 H20B 109.5 . . ?
H20A C20 H20B 109.5 . . ?
C19 C20 H20C 109.5 . . ?
H20A C20 H20C 109.5 . . ?
H20B C20 H20C 109.5 . . ?
C22 C21 C16 115.3(3) . . ?
C22 C21 H21A 108.4 . . ?
C16 C21 H21A 108.4 . . ?
C22 C21 H21B 108.4 . . ?
C16 C21 H21B 108.4 . . ?
H21A C21 H21B 107.5 . . ?
C21 C22 H22A 109.5 . . ?
C21 C22 H22B 109.5 . . ?
H22A C22 H22B 109.5 . . ?
C21 C22 H22C 109.5 . . ?
H22A C22 H22C 109.5 . . ?
H22B C22 H22C 109.5 . . ?
C24 C23 C28 118.7(3) . . ?
C24 C23 N2 121.3(3) . . ?
C28 C23 N2 120.0(3) . . ?
C23 C24 C25 120.4(4) . . ?
C23 C24 H24A 119.8 . . ?
C25 C24 H24A 119.8 . . ?
C26 C25 C24 121.6(4) . . ?
C26 C25 H25A 119.2 . . ?
C24 C25 H25A 119.2 . . ?
C25 C26 C27 117.2(4) . . ?
C25 C26 C29 121.1(5) . . ?
C27 C26 C29 121.7(5) . . ?
C26 C27 C28 122.4(4) . . ?
C26 C27 H27A 118.8 . . ?
C28 C27 H27A 118.8 . . ?
C27 C28 C23 119.7(4) . . ?
C27 C28 H28A 120.2 . . ?
C23 C28 H28A 120.2 . . ?
C26 C29 H29A 109.5 . . ?
C26 C29 H29B 109.5 . . ?
H29A C29 H29B 109.5 . . ?
C26 C29 H29C 109.5 . . ?
H29A C29 H29C 109.5 . . ?
H29B C29 H29C 109.5 . . ?
C35 C30 C31 118.2(3) . . ?
C35 C30 N2 122.3(3) . . ?
C31 C30 N2 119.5(3) . . ?
C32 C31 C30 120.5(3) . . ?
C32 C31 H31A 119.8 . . ?
C30 C31 H31A 119.8 . . ?
C31 C32 C33 121.7(3) . . ?
C31 C32 H32A 119.2 . . ?
C33 C32 H32A 119.2 . . ?
C34 C33 C32 117.3(3) . . ?
C34 C33 C36 121.3(4) . . ?
C32 C33 C36 121.4(4) . . ?
C33 C34 C35 121.8(4) . . ?
C33 C34 H34A 119.1 . . ?
C35 C34 H34A 119.1 . . ?
C30 C35 C34 120.5(3) . . ?
C30 C35 H35A 119.8 . . ?
C34 C35 H35A 119.8 . . ?
C33 C36 H36A 109.5 . . ?
C33 C36 H36B 109.5 . . ?
H36A C36 H36B 109.5 . . ?
C33 C36 H36C 109.5 . . ?
H36A C36 H36C 109.5 . . ?
H36B C36 H36C 109.5 . . ?
C38 C37 H37A 109.5 . . ?
C38 C37 H37B 109.5 . . ?
H37A C37 H37B 109.5 . . ?
C38 C37 H37C 109.5 . . ?
H37A C37 H37C 109.5 . . ?
H37B C37 H37C 109.5 . . ?
O1 C38 C39 125.9(4) . . ?
O1 C38 C37 114.8(4) . . ?
C39 C38 C37 119.3(4) . . ?
C40 C39 C38 127.0(4) . . ?
C40 C39 H39A 116.5 . . ?
C38 C39 H39A 116.5 . . ?
O2 C40 C39 126.6(4) . . ?
O2 C40 C41 113.7(3) . . ?
C39 C40 C41 119.8(4) . . ?
C40 C41 H41A 109.5 . . ?
C40 C41 H41B 109.5 . . ?
H41A C41 H41B 109.5 . . ?
C40 C41 H41C 109.5 . . ?
H41A C41 H41C 109.5 . . ?
H41B C41 H41C 109.5 . . ?
C1 N1 C5 119.6(3) . . ?
C1 N1 Pt1 124.4(3) . . ?
C5 N1 Pt1 116.0(2) . . ?
C30 N2 C13 120.1(3) . . ?
C30 N2 C23 119.1(3) . . ?
C13 N2 C23 118.6(3) . . ?
C38 O1 Pt1 123.3(3) . . ?
C40 O2 Pt1 125.2(2) . . ?
C7 Pt1 O2 92.47(12) . . ?
C7 Pt1 N1 81.88(13) . . ?
O2 Pt1 N1 174.32(10) . . ?
C7 Pt1 O1 175.45(13) . . ?
O2 Pt1 O1 91.95(11) . . ?
N1 Pt1 O1 93.69(12) . . ?

loop_
_geom_bond_atom_site_label_1
_geom_bond_atom_site_label_2
_geom_bond_distance
_geom_bond_site_symmetry_2
_geom_bond_publ_flag
C1 N1 1.351(4) . ?
C1 C2 1.364(6) . ?
C1 H1A 0.9300 . ?
C2 C3 1.364(6) . ?
C2 H2A 0.9300 . ?
C3 C4 1.383(5) . ?
C3 H3A 0.9300 . ?
C4 C5 1.383(5) . ?
C4 H4A 0.9300 . ?
C5 N1 1.362(5) . ?
C5 C6 1.471(4) . ?
C6 C18 1.397(5) . ?
C6 C7 1.417(5) . ?
C7 C8 1.406(5) . ?
C7 Pt1 1.958(3) . ?
C8 C9 1.380(5) . ?
C8 H8A 0.9300 . ?
C9 C17 1.422(5) . ?
C9 C10 1.471(4) . ?
C10 C11 1.387(5) . ?
C10 C15 1.399(4) . ?
C11 C12 1.385(4) . ?
C11 H11A 0.9300 . ?
C12 C13 1.401(5) . ?
C12 H12A 0.9300 . ?
C13 C14 1.385(5) . ?
C13 N2 1.424(4) . ?
C14 C15 1.386(4) . ?
C14 H14A 0.9300 . ?
C15 C16 1.524(5) . ?
C16 C17 1.512(5) . ?
C16 C21 1.537(5) . ?
C16 C19 1.541(5) . ?
C17 C18 1.373(5) . ?
C18 H18A 0.9300 . ?
C19 C20 1.509(5) . ?
C19 H19A 0.9700 . ?
C19 H19B 0.9700 . ?
C20 H20A 0.9600 . ?
C20 H20B 0.9600 . ?
C20 H20C 0.9600 . ?
C21 C22 1.517(6) . ?
C21 H21A 0.9700 . ?
C21 H21B 0.9700 . ?
C22 H22A 0.9600 . ?
C22 H22B 0.9600 . ?
C22 H22C 0.9600 . ?
C23 C24 1.378(5) . ?
C23 C28 1.388(5) . ?
C23 N2 1.425(4) . ?
C24 C25 1.389(5) . ?
C24 H24A 0.9300 . ?
C25 C26 1.377(6) . ?
C25 H25A 0.9300 . ?
C26 C27 1.377(7) . ?
C26 C29 1.518(6) . ?
C27 C28 1.383(6) . ?
C27 H27A 0.9300 . ?
C28 H28A 0.9300 . ?
C29 H29A 0.9600 . ?
C29 H29B 0.9600 . ?
C29 H29C 0.9600 . ?
C30 C35 1.376(5) . ?
C30 C31 1.393(5) . ?
C30 N2 1.417(4) . ?
C31 C32 1.376(5) . ?
C31 H31A 0.9300 . ?
C32 C33 1.382(6) . ?
C32 H32A 0.9300 . ?
C33 C34 1.378(6) . ?
C33 C36 1.500(5) . ?
C34 C35 1.384(5) . ?
C34 H34A 0.9300 . ?
C35 H35A 0.9300 . ?
C36 H36A 0.9600 . ?
C36 H36B 0.9600 . ?
C36 H36C 0.9600 . ?
C37 C38 1.503(6) . ?
C37 H37A 0.9600 . ?
C37 H37B 0.9600 . ?
C37 H37C 0.9600 . ?
C38 O1 1.270(5) . ?
C38 C39 1.406(6) . ?
C39 C40 1.391(5) . ?
C39 H39A 0.9300 . ?
C40 O2 1.278(4) . ?
C40 C41 1.499(6) . ?
C41 H41A 0.9600 . ?
C41 H41B 0.9600 . ?
C41 H41C 0.9600 . ?
N1 Pt1 1.997(3) . ?
O1 Pt1 2.087(3) . ?
O2 Pt1 1.994(3) . ?
